data_4506911
loop_
_publ_author_name
'Xu, Lin-Lin'
'Chen, Jia-Mei'
'Yan, Yan'
'Lu, Tong-Bu'

_publ_section_title
;
 Improving the Solubility of 6-Mercaptopurine via Cocrystals and Salts
;
_journal_issue 12
_journal_name_full 'Crystal Growth &amp; Design'
_journal_page_first 6004
_journal_paper_doi 10.1021/cg3010745
_journal_volume 12
_journal_year 2012
_chemical_formula_sum 'C12 H10 N4 O3 S'
_chemical_formula_weight 290.30
_chemical_name_systematic
; 
 ? 
;
_space_group_IT_number 14
_symmetry_cell_setting monoclinic
_symmetry_space_group_name_Hall '-P 2ybc'
_symmetry_space_group_name_H-M 'P 1 21/c 1'
_atom_sites_solution_hydrogens geom
_atom_sites_solution_primary direct
_atom_sites_solution_secondary difmap
_audit_creation_method SHELXL-97
_cell_angle_alpha 90.00
_cell_angle_beta 90.292(6)
_cell_angle_gamma 90.00
_cell_formula_units_Z 4
_cell_length_a 12.3806(8)
_cell_length_b 8.0655(6)
_cell_length_c 12.5124(8)
_cell_measurement_reflns_used 2831
_cell_measurement_temperature 150(2)
_cell_measurement_theta_max 65.1248
_cell_measurement_theta_min 3.5295
_cell_volume 1249.42(15)
_computing_structure_refinement 'SHELXL-97 (Sheldrick, 1997)'
_computing_structure_solution 'SHELXS-97 (Sheldrick, 1990)'
_diffrn_ambient_temperature 150(2)
_diffrn_detector_area_resol_mean 10.5058
_diffrn_measured_fraction_theta_full 0.973
_diffrn_measured_fraction_theta_max 0.973
_diffrn_measurement_device_type 'Xcalibur, Atlas, Gemini ultra'
_diffrn_measurement_method '\w scans'
_diffrn_radiation_monochromator graphite
_diffrn_radiation_source 'fine-focus sealed tube'
_diffrn_radiation_type CuK\a
_diffrn_radiation_wavelength 1.54178
_diffrn_reflns_av_R_equivalents 0.0291
_diffrn_reflns_av_sigmaI/netI 0.0249
_diffrn_reflns_limit_h_max 13
_diffrn_reflns_limit_h_min -14
_diffrn_reflns_limit_k_max 8
_diffrn_reflns_limit_k_min -9
_diffrn_reflns_limit_l_max 14
_diffrn_reflns_limit_l_min -14
_diffrn_reflns_number 6886
_diffrn_reflns_theta_full 65.22
_diffrn_reflns_theta_max 65.22
_diffrn_reflns_theta_min 3.57
_exptl_absorpt_coefficient_mu 2.452
_exptl_absorpt_correction_T_max 0.8872
_exptl_absorpt_correction_T_min 0.7916
_exptl_absorpt_correction_type multi-scan
_exptl_absorpt_process_details
;
CrysAlisPro, Agilent Technologies,
Version 1.171.35.15 (release 03-08-2011 CrysAlis171 .NET)
(compiled Aug  3 2011,13:03:54)
Empirical absorption correction using spherical harmonics,
 implemented in SCALE3 ABSPACK scaling algorithm.
;
_exptl_crystal_colour colourless
_exptl_crystal_density_diffrn 1.543
_exptl_crystal_density_method 'not measured'
_exptl_crystal_description block
_exptl_crystal_F_000 600
_exptl_crystal_size_max 0.10
_exptl_crystal_size_mid 0.10
_exptl_crystal_size_min 0.05
_refine_diff_density_max 1.182
_refine_diff_density_min -0.372
_refine_diff_density_rms 0.062
_refine_ls_extinction_method none
_refine_ls_goodness_of_fit_ref 1.042
_refine_ls_hydrogen_treatment mixed
_refine_ls_matrix_type full
_refine_ls_number_parameters 197
_refine_ls_number_reflns 2084
_refine_ls_number_restraints 5
_refine_ls_restrained_S_all 1.057
_refine_ls_R_factor_all 0.0682
_refine_ls_R_factor_gt 0.0602
_refine_ls_shift/su_max 0.000
_refine_ls_shift/su_mean 0.000
_refine_ls_structure_factor_coef Fsqd
_refine_ls_weighting_details 'calc w=1/[\s^2^(Fo^2^)+(0.0674P)^2^+2.3996P] where P=(Fo^2^+2Fc^2^)/3'
_refine_ls_weighting_scheme calc
_refine_ls_wR_factor_gt 0.1497
_refine_ls_wR_factor_ref 0.1566
_reflns_number_gt 1789
_reflns_number_total 2084
_reflns_threshold_expression >2sigma(I)
_cod_data_source_file cg3010745_si_002.cif
_cod_data_source_block 111205_111129_22_8
_cod_depositor_comments
;
The following automatic conversions were performed:

'_symmetry_cell_setting' value 'Monoclinic' changed to 'monoclinic'
according to /home/saulius/struct/CIF-dictionaries/cif_core.dic
dictionary named 'cif_core.dic' version 2.4.2 from 2011-04-26.

Automatic conversion script
Id: cif_fix_values 1891 2012-01-12 08:04:46Z andrius 
;
_cod_original_sg_symbol_H-M 'P2(1)/c  '
_cod_database_code 4506911

loop_
_symmetry_equiv_pos_as_xyz
'x, y, z'
'-x, y+1/2, -z+1/2'
'-x, -y, -z'
'x, -y-1/2, z-1/2'

loop_
_atom_site_label
_atom_site_type_symbol
_atom_site_fract_x
_atom_site_fract_y
_atom_site_fract_z
_atom_site_U_iso_or_equiv
_atom_site_adp_type
_atom_site_occupancy
_atom_site_symmetry_multiplicity
_atom_site_calc_flag
_atom_site_refinement_flags
S1 S 0.22364(7) 0.04227(13) 0.68457(8) 0.0465(3) Uani 1 1 d U
N3 N 0.0464(2) 0.1986(4) 0.3732(2) 0.0409(7) Uani 1 1 d .
N4 N 0.1830(2) 0.0557(4) 0.4674(3) 0.0429(8) Uani 1 1 d U
N2 N -0.0778(2) 0.3266(4) 0.4970(2) 0.0445(8) Uani 1 1 d .
N1 N -0.0008(3) 0.2557(5) 0.6523(3) 0.0512(9) Uani 1 1 d U
C5 C 0.1342(3) 0.1049(5) 0.3772(4) 0.0467(10) Uani 1 1 d .
H5A H 0.1647 0.0702 0.3114 0.056 Uiso 1 1 calc R
C4 C 0.0125(3) 0.2362(4) 0.4737(3) 0.0375(8) Uani 1 1 d U
C3 C -0.0815(3) 0.3340(5) 0.6027(3) 0.0514(10) Uani 1 1 d U
H3AA H -0.1371 0.3904 0.6400 0.062 Uiso 1 1 calc R
C1 C 0.1525(3) 0.0988(5) 0.5752(3) 0.0505(10) Uani 1 1 d U
C2 C 0.0601(3) 0.1912(5) 0.5706(3) 0.0489(9) Uani 1 1 d U
H1A H 0.018(4) 0.244(6) 0.716(4) 0.066(15) Uiso 1 1 d .
H4A H 0.241(4) -0.019(7) 0.464(4) 0.082(16) Uiso 1 1 d .
O3 O -0.2258(2) 0.4298(4) 0.3444(2) 0.0473(7) Uani 1 1 d .
O1 O -0.64982(19) 0.8459(3) 0.43373(19) 0.0429(6) Uani 1 1 d .
C8 C -0.3960(3) 0.6730(4) 0.5249(3) 0.0365(8) Uani 1 1 d .
H8A H -0.3977 0.7100 0.5969 0.044 Uiso 1 1 calc R
O2 O -0.5649(2) 0.8660(3) 0.5918(2) 0.0437(7) Uani 1 1 d .
C11 C -0.3925(3) 0.5635(5) 0.3140(3) 0.0399(8) Uani 1 1 d .
H11A H -0.3916 0.5252 0.2422 0.048 Uiso 1 1 calc R
C9 C -0.3105(3) 0.5774(4) 0.4893(3) 0.0380(8) Uani 1 1 d .
H9A H -0.2533 0.5492 0.5369 0.046 Uiso 1 1 calc R
C7 C -0.4795(3) 0.7151(4) 0.4550(3) 0.0344(8) Uani 1 1 d .
C6 C -0.5725(3) 0.8139(4) 0.4909(3) 0.0366(8) Uani 1 1 d .
C12 C -0.4768(3) 0.6598(4) 0.3498(3) 0.0382(8) Uani 1 1 d .
H12A H -0.5337 0.6887 0.3022 0.046 Uiso 1 1 calc R
C10 C -0.3083(3) 0.5226(4) 0.3839(3) 0.0380(8) Uani 1 1 d .
H3A H -0.179(3) 0.411(4) 0.391(3) 0.028(10) Uiso 1 1 d .
H2A H -0.622(3) 0.914(5) 0.607(3) 0.046(12) Uiso 1 1 d .

loop_
_atom_site_aniso_label
_atom_site_aniso_U_11
_atom_site_aniso_U_22
_atom_site_aniso_U_33
_atom_site_aniso_U_23
_atom_site_aniso_U_13
_atom_site_aniso_U_12
S1 0.0379(5) 0.0561(6) 0.0455(6) 0.0102(4) -0.0017(4) 0.0033(4)
N3 0.0281(15) 0.0440(17) 0.0507(18) -0.0059(14) 0.0067(13) -0.0015(13)
N4 0.0315(15) 0.0418(18) 0.0555(19) -0.0038(15) 0.0106(14) -0.0008(14)
N2 0.0445(17) 0.0476(19) 0.0415(17) -0.0040(14) 0.0111(14) -0.0021(15)
N1 0.058(2) 0.053(2) 0.0426(19) -0.0102(16) 0.0193(16) -0.0121(17)
C5 0.0299(18) 0.042(2) 0.069(3) -0.0077(19) 0.0126(18) -0.0065(16)
C4 0.0330(18) 0.0368(19) 0.043(2) 0.0023(15) -0.0051(15) -0.0093(15)
C3 0.056(2) 0.052(2) 0.047(2) -0.0027(19) 0.0118(19) 0.001(2)
C1 0.047(2) 0.048(2) 0.056(2) 0.0090(18) -0.0052(16) -0.0097(19)
C2 0.043(2) 0.048(2) 0.055(2) 0.0010(19) 0.0041(17) -0.0065(18)
O3 0.0417(15) 0.0558(18) 0.0445(15) -0.0010(13) 0.0085(13) 0.0090(13)
O1 0.0367(13) 0.0533(16) 0.0385(13) -0.0006(12) -0.0010(11) 0.0079(12)
C8 0.0358(18) 0.0387(19) 0.0351(18) 0.0008(15) 0.0036(14) -0.0047(15)
O2 0.0404(14) 0.0527(16) 0.0379(14) -0.0066(12) 0.0002(11) 0.0092(13)
C11 0.0398(19) 0.042(2) 0.0379(19) -0.0012(16) 0.0064(15) -0.0024(16)
C9 0.0305(17) 0.041(2) 0.0424(19) 0.0040(16) -0.0018(15) -0.0005(15)
C7 0.0319(17) 0.0332(18) 0.0381(18) 0.0028(15) 0.0030(14) -0.0033(14)
C6 0.0378(19) 0.0366(19) 0.0353(18) 0.0027(15) 0.0046(15) -0.0039(15)
C12 0.0362(18) 0.040(2) 0.0382(18) 0.0028(16) 0.0003(15) -0.0021(15)
C10 0.0361(18) 0.0348(19) 0.0431(19) 0.0027(16) 0.0088(15) -0.0030(15)

loop_
_atom_type_symbol
_atom_type_description
_atom_type_scat_dispersion_real
_atom_type_scat_dispersion_imag
_atom_type_scat_source
C C 0.0181 0.0091 'International Tables Vol C Tables 4.2.6.8 and 6.1.1.4'
H H 0.0000 0.0000 'International Tables Vol C Tables 4.2.6.8 and 6.1.1.4'
N N 0.0311 0.0180 'International Tables Vol C Tables 4.2.6.8 and 6.1.1.4'
O O 0.0492 0.0322 'International Tables Vol C Tables 4.2.6.8 and 6.1.1.4'
S S 0.3331 0.5567 'International Tables Vol C Tables 4.2.6.8 and 6.1.1.4'

loop_
_geom_angle_atom_site_label_1
_geom_angle_atom_site_label_2
_geom_angle_atom_site_label_3
_geom_angle
C5 N3 C4 110.4(3)
C5 N4 C1 126.7(3)
C5 N4 H4A 120(3)
C1 N4 H4A 114(3)
C3 N2 C4 105.6(3)
C3 N1 C2 104.1(4)
C3 N1 H1A 134(3)
C2 N1 H1A 121(3)
N3 C5 N4 124.6(4)
N3 C5 H5A 117.7
N4 C5 H5A 117.7
N3 C4 N2 124.9(3)
N3 C4 C2 127.9(3)
N2 C4 C2 107.2(3)
N2 C3 N1 114.5(4)
N2 C3 H3AA 122.8
N1 C3 H3AA 122.8
C2 C1 N4 108.3(3)
C2 C1 S1 128.0(4)
N4 C1 S1 123.7(3)
C1 C2 N1 129.5(4)
C1 C2 C4 122.0(4)
N1 C2 C4 108.5(4)
C10 O3 H3A 112(2)
C9 C8 C7 120.0(3)
C9 C8 H8A 120.0
C7 C8 H8A 120.0
C6 O2 H2A 108(3)
C12 C11 C10 119.6(3)
C12 C11 H11A 120.2
C10 C11 H11A 120.2
C8 C9 C10 119.9(3)
C8 C9 H9A 120.0
C10 C9 H9A 120.0
C12 C7 C8 119.7(3)
C12 C7 C6 119.0(3)
C8 C7 C6 121.3(3)
O1 C6 O2 122.7(3)
O1 C6 C7 123.3(3)
O2 C6 C7 114.1(3)
C11 C12 C7 120.7(3)
C11 C12 H12A 119.7
C7 C12 H12A 119.7
O3 C10 C9 122.5(3)
O3 C10 C11 117.4(3)
C9 C10 C11 120.1(3)

loop_
_geom_bond_atom_site_label_1
_geom_bond_atom_site_label_2
_geom_bond_distance
S1 C1 1.686(4)
N3 C5 1.325(5)
N3 C4 1.362(4)
N4 C5 1.337(5)
N4 C1 1.445(5)
N4 H4A 0.94(5)
N2 C3 1.324(5)
N2 C4 1.367(5)
N1 C3 1.333(6)
N1 C2 1.376(5)
N1 H1A 0.84(5)
C5 H5A 0.9500
C4 C2 1.393(5)
C3 H3AA 0.9500
C1 C2 1.367(6)
O3 C10 1.362(4)
O3 H3A 0.83(4)
O1 C6 1.219(4)
C8 C9 1.386(5)
C8 C7 1.392(5)
C8 H8A 0.9500
O2 C6 1.334(4)
O2 H2A 0.83(4)
C11 C12 1.379(5)
C11 C10 1.396(5)
C11 H11A 0.9500
C9 C10 1.391(5)
C9 H9A 0.9500
C7 C12 1.390(5)
C7 C6 1.473(5)
C12 H12A 0.9500

loop_
_geom_hbond_atom_site_label_D
_geom_hbond_atom_site_label_H
_geom_hbond_atom_site_label_A
_geom_hbond_distance_DH
_geom_hbond_distance_HA
_geom_hbond_distance_DA
_geom_hbond_angle_DHA
_geom_hbond_site_symmetry_A
N1 H1A N3 0.84(5) 2.04(5) 2.846(5) 160(5) 4_566
N4 H4A O1 0.94(5) 1.78(6) 2.708(4) 170(5) 1_645
O2 H2A S1 0.83(4) 2.38(4) 3.202(3) 169(4) 1_465
O3 H3A N2 0.83(4) 1.95(4) 2.768(4) 170(4) .
